data_4319847
loop_
_publ_author_name
'Du-Hwan Jo'
'Yu-Min Chiou'
'Lawrence Que'

_publ_section_title
;
 Models for Extradiol Cleaving Catechol Dioxygenases: Syntheses,
 Structures, and Reactivities of Iron(II)-Monoanionic Catecholate
 Complexes
;
_journal_name_full 'Inorganic Chemistry'
_journal_page_first 3181
_journal_page_last 3190
_journal_paper_doi 10.1021/ic001185d
_journal_volume 40
_journal_year 2001
_chemical_compound_source 'Prof. L. Que'
_chemical_formula_analytical 'C51 H48 B Fe N4 O2'
_chemical_formula_moiety 'C51 H48 B Fe N4 O2'
_chemical_formula_structural 'C51 H48 B Fe N4 O2'
_chemical_formula_sum 'C51 H48 B Fe N4 O2'
_chemical_formula_weight 815.59
_chemical_name_common 40206
_chemical_name_systematic
; 
 ? 
;
_space_group_IT_number 2
_symmetry_cell_setting triclinic
_symmetry_space_group_name_Hall '-P 1'
_symmetry_space_group_name_H-M 'P -1'
_atom_sites_solution_hydrogens geom
_atom_sites_solution_primary direct
_atom_sites_solution_secondary difmap
_audit_creation_method SHELXL
_cell_angle_alpha 89.65(7)
_cell_angle_beta 85.33(7)
_cell_angle_gamma 81.43(4)
_cell_formula_units_Z 2
_cell_length_a 9.696(4)
_cell_length_b 14.704(7)
_cell_length_c 15.315(13)
_cell_measurement_reflns_used 50
_cell_measurement_temperature 570(2)
_cell_measurement_theta_max 20.0
_cell_measurement_theta_min 15.0
_cell_volume 2152(2)
_computing_structure_refinement 'SHELXL-93 (Sheldrick, 1993)'
_computing_structure_solution 'SHELXS-86 (Sheldrick, 1990)'
_diffrn_ambient_temperature 570(2)
_diffrn_measurement_device 'Enraf-Nonius CAD4'
_diffrn_measurement_method 'omega scans'
_diffrn_radiation_monochromator graphite
_diffrn_radiation_source 'fine-focus sealed tube'
_diffrn_radiation_type MoK\a
_diffrn_radiation_wavelength 0.71073
_diffrn_reflns_av_R_equivalents 0.0359
_diffrn_reflns_av_sigmaI/netI 0.0603
_diffrn_reflns_limit_h_max 11
_diffrn_reflns_limit_h_min 0
_diffrn_reflns_limit_k_max 18
_diffrn_reflns_limit_k_min -17
_diffrn_reflns_limit_l_max 18
_diffrn_reflns_limit_l_min -18
_diffrn_reflns_number 8941
_diffrn_reflns_theta_max 25.98
_diffrn_reflns_theta_min 1.33
_diffrn_standards_decay_% 0.0
_diffrn_standards_interval_time 80
_diffrn_standards_number 3
_exptl_absorpt_coefficient_mu 0.396
_exptl_absorpt_correction_T_max 1.00
_exptl_absorpt_correction_T_min 0.91
_exptl_absorpt_correction_type empirical
_exptl_crystal_colour 'Dark purple-blue'
_exptl_crystal_density_diffrn 1.259
_exptl_crystal_description prism
_exptl_crystal_F_000 858
_exptl_crystal_size_max 0.70
_exptl_crystal_size_mid 0.55
_exptl_crystal_size_min 0.45
_refine_diff_density_max 0.218
_refine_diff_density_min -0.265
_refine_diff_density_rms 0.038
_refine_ls_extinction_method none
_refine_ls_goodness_of_fit_all 1.043
_refine_ls_goodness_of_fit_obs 1.112
_refine_ls_hydrogen_treatment riding
_refine_ls_matrix_type full
_refine_ls_number_parameters 535
_refine_ls_number_reflns 8415
_refine_ls_number_restraints 0
_refine_ls_restrained_S_all 1.043
_refine_ls_restrained_S_obs 1.112
_refine_ls_R_factor_all 0.0812
_refine_ls_R_factor_obs 0.0482
_refine_ls_shift/esd_max 0.003
_refine_ls_shift/esd_mean 0.000
_refine_ls_structure_factor_coef Fsqd
_refine_ls_weighting_details 'w=1/[\s^2^(Fo^2^)+(0.0237P)^2^+0.6993P] where P=(Fo^2^+2Fc^2^)/3'
_refine_ls_weighting_scheme calc
_refine_ls_wR_factor_all 0.1094
_refine_ls_wR_factor_obs 0.0956
_reflns_number_observed 5818
_reflns_number_total 8415
_reflns_observed_criterion >2sigma(I)
_cod_data_source_file ic001185d_2.cif
_cod_data_source_block 40206
_cod_depositor_comments
;
The following automatic conversions were performed:

'_symmetry_cell_setting' value 'Triclinic' changed to 'triclinic'
according to the built-in table from CIF Core dictionary named
'cif_core.dic' version 2.4.1 from
2010-06-29.

'_exptl_absorpt_correction_type' value 'Empirical'
changed to 'empirical' according to the built-in table from CIF Core
dictionary named 'cif_core.dic' version 2.4.1 from 2010-06-29.

Automatic conversion script
Id: cif_fix_values 1646 2011-03-28 12:23:43Z adriana 

The following automatic conversions were performed:

'_refine_ls_weighting_scheme' value 'calc
w=1/[\s^2^(Fo^2^)+(0.0237P)^2^+0.6993P] where P=(Fo^2^+2Fc^2^)/3' was
changed to 'calc'. New tag '_refine_ls_weighting_details' was
created. The value of the new tag was set to
'w=1/[\s^2^(Fo^2^)+(0.0237P)^2^+0.6993P] where P=(Fo^2^+2Fc^2^)/3'.

Automatic conversion script
Id: cif_fix_values 3143 2015-03-26 13:38:13Z robertas 
;
_cod_original_cell_volume 2151.9(23)
_cod_database_code 4319847

loop_
_symmetry_equiv_pos_as_xyz
'x, y, z'
'-x, -y, -z'

loop_
_atom_site_aniso_label
_atom_site_aniso_U_11
_atom_site_aniso_U_22
_atom_site_aniso_U_33
_atom_site_aniso_U_23
_atom_site_aniso_U_13
_atom_site_aniso_U_12
Fe1 0.0448(2) 0.0477(2) 0.0447(2) 0.0045(2) 0.0033(2) -0.0064(2)
O1 0.0615(12) 0.0663(12) 0.0554(11) 0.0134(9) 0.0059(9) -0.0083(10)
O2 0.0511(11) 0.0696(12) 0.0594(12) -0.0003(10) 0.0023(9) -0.0070(9)
N1 0.0536(13) 0.0419(11) 0.0454(12) 0.0011(9) -0.0050(10) -0.0147(10)
N11 0.0472(12) 0.0454(12) 0.0584(14) 0.0013(10) 0.0033(10) -0.0128(10)
N21 0.0448(12) 0.0499(12) 0.0434(12) -0.0074(10) -0.0013(10) -0.0037(10)
N31 0.0430(12) 0.0537(13) 0.0534(13) -0.0139(11) 0.0022(10) -0.0065(10)
C1 0.062(2) 0.070(2) 0.051(2) -0.0022(14) 0.0086(14) -0.025(2)
C2 0.054(2) 0.073(2) 0.048(2) -0.0157(14) 0.0072(13) -0.0242(15)
C3 0.053(2) 0.114(3) 0.066(2) -0.030(2) 0.003(2) -0.020(2)
C4 0.069(2) 0.170(4) 0.069(2) -0.031(3) 0.022(2) -0.056(3)
C5 0.109(3) 0.169(5) 0.070(3) 0.007(3) 0.024(2) -0.075(3)
C6 0.101(3) 0.108(3) 0.067(2) 0.020(2) 0.011(2) -0.041(2)
C11 0.064(2) 0.053(2) 0.056(2) 0.0031(13) -0.0207(14) -0.0137(13)
C12 0.0401(14) 0.051(2) 0.059(2) -0.0054(13) 0.0022(12) -0.0145(12)
C13 0.051(2) 0.069(2) 0.075(2) -0.014(2) -0.0061(15) -0.0136(14)
C14 0.060(2) 0.069(2) 0.110(3) -0.031(2) -0.010(2) -0.019(2)
C15 0.074(2) 0.050(2) 0.118(3) -0.013(2) -0.003(2) -0.023(2)
C16 0.065(2) 0.046(2) 0.086(2) -0.002(2) 0.006(2) -0.0194(14)
C17 0.134(3) 0.049(2) 0.112(3) 0.019(2) -0.023(3) -0.017(2)
C21 0.080(2) 0.0409(15) 0.057(2) 0.0031(12) -0.0157(15) -0.0115(14)
C22 0.060(2) 0.0440(14) 0.0482(15) -0.0068(12) -0.0014(13) -0.0084(12)
C23 0.090(2) 0.053(2) 0.063(2) -0.0067(14) -0.001(2) -0.022(2)
C24 0.091(3) 0.070(2) 0.088(2) -0.018(2) -0.006(2) -0.036(2)
C25 0.076(2) 0.076(2) 0.075(2) -0.023(2) -0.018(2) -0.016(2)
C26 0.051(2) 0.065(2) 0.050(2) -0.0125(14) -0.0011(13) -0.0003(14)
C27 0.090(2) 0.090(2) 0.060(2) -0.003(2) -0.024(2) -0.004(2)
C31 0.073(2) 0.062(2) 0.0449(15) -0.0015(13) 0.0070(14) -0.031(2)
C32 0.056(2) 0.0471(15) 0.059(2) -0.0195(13) 0.0142(14) -0.0207(13)
C33 0.062(2) 0.072(2) 0.099(3) -0.024(2) 0.030(2) -0.030(2)
C34 0.051(2) 0.081(3) 0.164(4) -0.039(3) 0.031(2) -0.027(2)
C35 0.045(2) 0.074(2) 0.130(3) -0.043(2) -0.006(2) -0.002(2)
C36 0.049(2) 0.058(2) 0.074(2) -0.027(2) -0.0030(15) 0.0024(14)
C37 0.072(2) 0.093(3) 0.083(2) -0.006(2) -0.015(2) 0.025(2)
C1Z 0.0442(15) 0.0446(14) 0.058(2) -0.0152(12) -0.0045(12) 0.0018(12)
C2Z 0.055(2) 0.063(2) 0.106(3) -0.011(2) -0.029(2) -0.0007(15)
C3Z 0.091(3) 0.083(3) 0.126(3) -0.018(2) -0.064(3) 0.009(2)
C4Z 0.130(4) 0.075(2) 0.075(2) -0.013(2) -0.047(3) 0.029(2)
C5Z 0.100(3) 0.075(2) 0.058(2) 0.002(2) -0.004(2) 0.011(2)
C6Z 0.058(2) 0.060(2) 0.054(2) -0.0038(14) -0.0025(14) 0.0071(14)
C7Z 0.0449(14) 0.0398(13) 0.056(2) -0.0009(12) 0.0028(12) -0.0126(11)
C8Z 0.062(2) 0.052(2) 0.067(2) -0.0079(14) 0.0059(14) -0.0010(14)
C9Z 0.096(3) 0.064(2) 0.085(3) -0.019(2) 0.014(2) 0.009(2)
C10Z 0.126(3) 0.077(2) 0.072(2) -0.026(2) 0.020(2) -0.016(2)
C11Z 0.099(3) 0.083(2) 0.055(2) -0.003(2) -0.003(2) -0.030(2)
C12Z 0.069(2) 0.053(2) 0.061(2) 0.0014(14) -0.003(2) -0.0146(14)
C13Z 0.0418(14) 0.0458(14) 0.0525(15) 0.0066(12) -0.0024(12) -0.0019(11)
C14Z 0.049(2) 0.051(2) 0.055(2) 0.0082(13) 0.0022(13) 0.0038(12)
C15Z 0.060(2) 0.064(2) 0.074(2) 0.014(2) 0.014(2) 0.013(2)
C16Z 0.041(2) 0.097(3) 0.099(3) 0.026(2) 0.005(2) 0.012(2)
C17Z 0.043(2) 0.092(2) 0.100(3) 0.012(2) -0.012(2) -0.015(2)
C18Z 0.045(2) 0.063(2) 0.080(2) 0.003(2) -0.0023(14) -0.0078(14)
C19Z 0.0361(14) 0.0418(14) 0.074(2) -0.0073(13) 0.0025(13) -0.0010(11)
C20Z 0.048(2) 0.049(2) 0.092(2) -0.013(2) -0.0034(15) -0.0035(13)
C21Z 0.055(2) 0.051(2) 0.130(3) -0.025(2) -0.011(2) -0.0069(15)
C22Z 0.060(2) 0.049(2) 0.153(4) -0.006(2) 0.014(2) -0.018(2)
C23Z 0.083(2) 0.058(2) 0.118(3) -0.001(2) 0.026(2) -0.023(2)
C24Z 0.063(2) 0.051(2) 0.082(2) -0.0078(15) 0.013(2) -0.0166(14)
B1Z 0.036(2) 0.0388(15) 0.061(2) -0.0044(13) -0.0005(13) -0.0009(12)

loop_
_atom_site_label
_atom_site_type_symbol
_atom_site_fract_x
_atom_site_fract_y
_atom_site_fract_z
_atom_site_U_iso_or_equiv
_atom_site_thermal_displace_type
_atom_site_occupancy
_atom_site_calc_flag
_atom_site_refinement_flags
_atom_site_disorder_group
Fe1 Fe -0.00920(4) 0.21930(2) 0.16608(2) 0.04620(12) Uani 1 d . .
O1 O 0.0112(2) 0.28858(12) 0.06222(12) 0.0619(5) Uani 1 d . .
O2 O 0.1894(2) 0.17092(13) 0.13484(12) 0.0606(5) Uani 1 d . .
N1 N 0.0036(2) 0.14068(13) 0.28481(13) 0.0462(5) Uani 1 d . .
N11 N 0.0517(2) 0.31489(14) 0.26365(14) 0.0501(5) Uani 1 d . .
N21 N -0.0802(2) 0.08754(13) 0.12765(13) 0.0465(5) Uani 1 d . .
N31 N -0.2296(2) 0.25029(14) 0.21837(14) 0.0504(5) Uani 1 d . .
C1 C 0.1435(3) 0.2788(2) 0.0260(2) 0.0603(7) Uani 1 d . .
C2 C 0.2399(3) 0.2149(2) 0.0650(2) 0.0573(7) Uani 1 d . .
C3 C 0.3785(3) 0.1993(3) 0.0307(2) 0.0772(9) Uani 1 d . .
H1 H 0.4435(3) 0.1561(3) 0.0556(2) 0.093 Uiso 1 calc R .
C4 C 0.4180(4) 0.2498(3) -0.0418(2) 0.1004(14) Uani 1 d . .
H2 H 0.5108(4) 0.2406(3) -0.0649(2) 0.121 Uiso 1 calc R .
C5 C 0.3240(5) 0.3119(3) -0.0795(3) 0.1123(15) Uani 1 d . .
H3 H 0.3530(5) 0.3444(3) -0.1281(3) 0.135 Uiso 1 calc R .
C6 C 0.1855(4) 0.3279(3) -0.0467(2) 0.0903(11) Uani 1 d . .
H4 H 0.1215(4) 0.3708(3) -0.0729(2) 0.108 Uiso 1 calc R .
C11 C 0.1207(3) 0.1673(2) 0.3298(2) 0.0565(7) Uani 1 d . .
H5 H 0.2090(3) 0.1400(2) 0.2998(2) 0.068 Uiso 1 calc R .
H6 H 0.1170(3) 0.1448(2) 0.3894(2) 0.068 Uiso 1 calc R .
C12 C 0.1116(3) 0.2700(2) 0.3304(2) 0.0496(6) Uani 1 d . .
C13 C 0.1671(3) 0.3141(2) 0.3959(2) 0.0646(8) Uani 1 d . .
H7 H 0.2041(3) 0.2815(2) 0.4430(2) 0.078 Uiso 1 calc R .
C14 C 0.1659(3) 0.4076(2) 0.3895(3) 0.0784(10) Uani 1 d . .
H8 H 0.2060(3) 0.4390(2) 0.4309(3) 0.094 Uiso 1 calc R .
C15 C 0.1056(3) 0.4533(2) 0.3220(3) 0.0795(10) Uani 1 d . .
H9 H 0.1044(3) 0.5165(2) 0.3173(3) 0.095 Uiso 1 calc R .
C16 C 0.0457(3) 0.4072(2) 0.2601(2) 0.0653(8) Uani 1 d . .
C17 C -0.0317(4) 0.4583(2) 0.1907(2) 0.0974(12) Uani 1 d . .
H10 H -0.0261(24) 0.5227(3) 0.1956(11) 0.146 Uiso 1 calc R .
H11 H -0.1280(7) 0.4492(15) 0.1975(11) 0.146 Uiso 1 calc R .
H12 H 0.0090(18) 0.4361(13) 0.1342(2) 0.146 Uiso 1 calc R .
C21 C 0.0323(3) 0.0428(2) 0.2587(2) 0.0586(7) Uani 1 d . .
H13 H 0.0173(3) 0.0048(2) 0.3096(2) 0.070 Uiso 1 calc R .
H14 H 0.1292(3) 0.0275(2) 0.2359(2) 0.070 Uiso 1 calc R .
C22 C -0.0615(3) 0.0233(2) 0.1902(2) 0.0509(6) Uani 1 d . .
C23 C -0.1192(3) -0.0568(2) 0.1904(2) 0.0676(8) Uani 1 d . .
H15 H -0.1064(3) -0.0990(2) 0.2356(2) 0.081 Uiso 1 calc R .
C24 C -0.1968(4) -0.0728(2) 0.1216(2) 0.0804(10) Uani 1 d . .
H16 H -0.2387(4) -0.1256(2) 0.1202(2) 0.096 Uiso 1 calc R .
C25 C -0.2109(3) -0.0101(2) 0.0559(2) 0.0743(9) Uani 1 d . .
H17 H -0.2596(3) -0.0215(2) 0.0082(2) 0.089 Uiso 1 calc R .
C26 C -0.1534(3) 0.0702(2) 0.0594(2) 0.0562(7) Uani 1 d . .
C27 C -0.1693(4) 0.1394(2) -0.0115(2) 0.0799(9) Uani 1 d . .
H18 H -0.0874(10) 0.1691(11) -0.0185(10) 0.120 Uiso 1 calc R .
H19 H -0.2499(13) 0.1845(9) 0.0035(7) 0.120 Uiso 1 calc R .
H20 H -0.1809(23) 0.1094(3) -0.0654(4) 0.120 Uiso 1 calc R .
C31 C -0.1292(3) 0.1631(2) 0.3402(2) 0.0587(7) Uani 1 d . .
H21 H -0.1176(3) 0.2085(2) 0.3836(2) 0.070 Uiso 1 calc R .
H22 H -0.1488(3) 0.1081(2) 0.3711(2) 0.070 Uiso 1 calc R .
C32 C -0.2522(3) 0.1995(2) 0.2905(2) 0.0537(7) Uani 1 d . .
C33 C -0.3834(3) 0.1862(2) 0.3228(2) 0.0776(10) Uani 1 d . .
H23 H -0.3956(3) 0.1495(2) 0.3717(2) 0.093 Uiso 1 calc R .
C34 C -0.4963(4) 0.2277(3) 0.2819(3) 0.0989(14) Uani 1 d . .
H24 H -0.5863(4) 0.2190(3) 0.3025(3) 0.119 Uiso 1 calc R .
C35 C -0.4762(3) 0.2821(2) 0.2104(3) 0.0834(11) Uani 1 d . .
H25 H -0.5527(3) 0.3117(2) 0.1832(3) 0.100 Uiso 1 calc R .
C36 C -0.3414(3) 0.2930(2) 0.1788(2) 0.0616(8) Uani 1 d . .
C37 C -0.3178(3) 0.3531(2) 0.1025(2) 0.0861(10) Uani 1 d . .
H26 H -0.3306(24) 0.4161(3) 0.1216(3) 0.129 Uiso 1 calc R .
H27 H -0.3834(17) 0.3458(12) 0.0603(7) 0.129 Uiso 1 calc R .
H28 H -0.2242(9) 0.3362(11) 0.0762(10) 0.129 Uiso 1 calc R .
C1Z C 0.7349(3) 0.3052(2) 0.5573(2) 0.0496(6) Uani 1 d . .
C2Z C 0.5972(3) 0.3094(2) 0.5348(2) 0.0740(9) Uani 1 d . .
H29 H 0.5384(3) 0.2743(2) 0.5664(2) 0.089 Uiso 1 calc R .
C3Z C 0.5453(4) 0.3632(3) 0.4677(3) 0.0992(13) Uani 1 d . .
H30 H 0.4528(4) 0.3639(3) 0.4553(3) 0.119 Uiso 1 calc R .
C4Z C 0.6276(5) 0.4157(3) 0.4190(2) 0.0953(13) Uani 1 d . .
H31 H 0.5919(5) 0.4522(3) 0.3738(2) 0.114 Uiso 1 calc R .
C5Z C 0.7626(4) 0.4132(2) 0.4379(2) 0.0802(10) Uani 1 d . .
H32 H 0.8204(4) 0.4481(2) 0.4051(2) 0.096 Uiso 1 calc R .
C6Z C 0.8147(3) 0.3592(2) 0.5056(2) 0.0590(7) Uani 1 d . .
H33 H 0.9075(3) 0.3591(2) 0.5170(2) 0.071 Uiso 1 calc R .
C7Z C 0.7567(3) 0.3265(2) 0.7274(2) 0.0467(6) Uani 1 d . .
C8Z C 0.6469(3) 0.3990(2) 0.7280(2) 0.0615(7) Uani 1 d . .
H34 H 0.5961(3) 0.4079(2) 0.6790(2) 0.074 Uiso 1 calc R .
C9Z C 0.6102(4) 0.4582(2) 0.7984(2) 0.0849(10) Uani 1 d . .
H35 H 0.5355(4) 0.5056(2) 0.7960(2) 0.102 Uiso 1 calc R .
C10Z C 0.6831(5) 0.4478(3) 0.8717(2) 0.0930(12) Uani 1 d . .
H36 H 0.6591(5) 0.4881(3) 0.9188(2) 0.112 Uiso 1 calc R .
C11Z C 0.7913(4) 0.3772(2) 0.8744(2) 0.0777(9) Uani 1 d . .
H37 H 0.8414(4) 0.3690(2) 0.9238(2) 0.093 Uiso 1 calc R .
C12Z C 0.8266(3) 0.3178(2) 0.8036(2) 0.0607(7) Uani 1 d . .
H38 H 0.9002(3) 0.2699(2) 0.8072(2) 0.073 Uiso 1 calc R .
C13Z C 0.9620(3) 0.2183(2) 0.6263(2) 0.0473(6) Uani 1 d . .
C14Z C 1.0166(3) 0.1366(2) 0.5820(2) 0.0532(7) Uani 1 d . .
H39 H 0.9544(3) 0.1002(2) 0.5627(2) 0.064 Uiso 1 calc R .
C15Z C 1.1582(3) 0.1069(2) 0.5652(2) 0.0695(9) Uani 1 d . .
H40 H 1.1889(3) 0.0518(2) 0.5354(2) 0.083 Uiso 1 calc R .
C16Z C 1.2540(3) 0.1587(3) 0.5923(2) 0.0819(10) Uani 1 d . .
H41 H 1.3496(3) 0.1384(3) 0.5824(2) 0.098 Uiso 1 calc R .
C17Z C 1.2062(3) 0.2404(2) 0.6340(2) 0.0777(9) Uani 1 d . .
H42 H 1.2696(3) 0.2769(2) 0.6515(2) 0.093 Uiso 1 calc R .
C18Z C 1.0640(3) 0.2694(2) 0.6506(2) 0.0630(8) Uani 1 d . .
H43 H 1.0348(3) 0.3254(2) 0.6792(2) 0.076 Uiso 1 calc R .
C19Z C 0.7094(2) 0.1644(2) 0.6694(2) 0.0516(6) Uani 1 d . .
C20Z C 0.6804(3) 0.1029(2) 0.6064(2) 0.0634(8) Uani 1 d . .
H44 H 0.7101(3) 0.1115(2) 0.5480(2) 0.076 Uiso 1 calc R .
C21Z C 0.6087(3) 0.0291(2) 0.6277(3) 0.0783(10) Uani 1 d . .
H45 H 0.5926(3) -0.0107(2) 0.5840(3) 0.094 Uiso 1 calc R .
C22Z C 0.5626(3) 0.0155(2) 0.7122(3) 0.0877(11) Uani 1 d . .
H46 H 0.5136(3) -0.0331(2) 0.7264(3) 0.105 Uiso 1 calc R .
C23Z C 0.5885(3) 0.0735(2) 0.7762(3) 0.0872(11) Uani 1 d . .
H47 H 0.5576(3) 0.0644(2) 0.8343(3) 0.105 Uiso 1 calc R .
C24Z C 0.6609(3) 0.1459(2) 0.7545(2) 0.0656(8) Uani 1 d . .
H48 H 0.6780(3) 0.1841(2) 0.7993(2) 0.079 Uiso 1 calc R .
B1Z B 0.7921(3) 0.2530(2) 0.6448(2) 0.0459(7) Uani 1 d . .

loop_
_atom_type_symbol
_atom_type_description
_atom_type_scat_dispersion_real
_atom_type_scat_dispersion_imag
_atom_type_scat_source
C C 0.0033 0.0016 'International Tables Vol C Tables 4.2.6.8 and 6.1.1.4'
H H 0.0000 0.0000 'International Tables Vol C Tables 4.2.6.8 and 6.1.1.4'
B B 0.0013 0.0007 'International Tables Vol C Tables 4.2.6.8 and 6.1.1.4'
N N 0.0061 0.0033 'International Tables Vol C Tables 4.2.6.8 and 6.1.1.4'
O O 0.0106 0.0060 'International Tables Vol C Tables 4.2.6.8 and 6.1.1.4'
Fe Fe 0.3463 0.8444 'International Tables Vol C Tables 4.2.6.8 and 6.1.1.4'

loop_
_geom_angle_atom_site_label_1
_geom_angle_atom_site_label_2
_geom_angle_atom_site_label_3
_geom_angle
_geom_angle_site_symmetry_1
_geom_angle_site_symmetry_3
_geom_angle_publ_flag
O1 Fe1 O2 83.31(10) . . ?
O1 Fe1 N1 170.67(8) . . ?
O2 Fe1 N1 88.35(10) . . ?
O1 Fe1 N31 107.46(10) . . ?
O2 Fe1 N31 168.82(8) . . ?
N1 Fe1 N31 81.11(10) . . ?
O1 Fe1 N11 100.27(10) . . ?
O2 Fe1 N11 90.47(9) . . ?
N1 Fe1 N11 75.54(9) . . ?
N31 Fe1 N11 90.51(9) . . ?
O1 Fe1 N21 106.92(10) . . ?
O2 Fe1 N21 92.66(9) . . ?
N1 Fe1 N21 77.56(9) . . ?
N31 Fe1 N21 81.48(9) . . ?
N11 Fe1 N21 152.81(8) . . ?
C1 O1 Fe1 113.2(2) . . ?
C2 O2 Fe1 110.9(2) . . ?
C21 N1 C11 110.9(2) . . ?
C21 N1 C31 112.3(2) . . ?
C11 N1 C31 110.3(2) . . ?
C21 N1 Fe1 106.9(2) . . ?
C11 N1 Fe1 107.0(2) . . ?
C31 N1 Fe1 109.2(2) . . ?
C12 N11 C16 118.5(2) . . ?
C12 N11 Fe1 112.2(2) . . ?
C16 N11 Fe1 129.1(2) . . ?
C22 N21 C26 118.2(2) . . ?
C22 N21 Fe1 111.7(2) . . ?
C26 N21 Fe1 129.4(2) . . ?
C32 N31 C36 118.7(2) . . ?
C32 N31 Fe1 110.2(2) . . ?
C36 N31 Fe1 129.1(2) . . ?
O1 C1 C6 123.5(3) . . ?
O1 C1 C2 116.2(2) . . ?
C6 C1 C2 120.3(3) . . ?
O2 C2 C3 124.1(3) . . ?
O2 C2 C1 115.9(2) . . ?
C3 C2 C1 119.9(3) . . ?
C2 C3 C4 118.6(3) . . ?
C5 C4 C3 121.2(3) . . ?
C4 C5 C6 121.0(4) . . ?
C5 C6 C1 118.9(4) . . ?
N1 C11 C12 109.8(2) . . ?
N11 C12 C13 122.8(3) . . ?
N11 C12 C11 116.5(2) . . ?
C13 C12 C11 120.6(3) . . ?
C14 C13 C12 118.2(3) . . ?
C15 C14 C13 119.2(3) . . ?
C14 C15 C16 120.8(3) . . ?
N11 C16 C15 120.4(3) . . ?
N11 C16 C17 118.7(3) . . ?
C15 C16 C17 120.8(3) . . ?
N1 C21 C22 110.6(2) . . ?
N21 C22 C23 123.0(3) . . ?
N21 C22 C21 115.3(2) . . ?
C23 C22 C21 121.7(3) . . ?
C22 C23 C24 118.2(3) . . ?
C25 C24 C23 119.1(3) . . ?
C24 C25 C26 120.6(3) . . ?
N21 C26 C25 120.7(3) . . ?
N21 C26 C27 118.3(3) . . ?
C25 C26 C27 121.0(3) . . ?
N1 C31 C32 114.1(2) . . ?
N31 C32 C33 122.4(3) . . ?
N31 C32 C31 118.0(2) . . ?
C33 C32 C31 119.4(3) . . ?
C34 C33 C32 118.9(3) . . ?
C33 C34 C35 119.7(3) . . ?
C34 C35 C36 119.8(3) . . ?
N31 C36 C35 120.4(3) . . ?
N31 C36 C37 119.1(3) . . ?
C35 C36 C37 120.5(3) . . ?
C6Z C1Z C2Z 114.3(3) . . ?
C6Z C1Z B1Z 122.0(2) . . ?
C2Z C1Z B1Z 123.2(3) . . ?
C3Z C2Z C1Z 122.7(3) . . ?
C4Z C3Z C2Z 121.0(4) . . ?
C5Z C4Z C3Z 118.5(4) . . ?
C4Z C5Z C6Z 120.5(4) . . ?
C5Z C6Z C1Z 123.1(3) . . ?
C8Z C7Z C12Z 114.7(3) . . ?
C8Z C7Z B1Z 121.6(2) . . ?
C12Z C7Z B1Z 123.5(2) . . ?
C9Z C8Z C7Z 122.8(3) . . ?
C10Z C9Z C8Z 120.4(3) . . ?
C11Z C10Z C9Z 119.0(3) . . ?
C10Z C11Z C12Z 120.1(3) . . ?
C11Z C12Z C7Z 123.0(3) . . ?
C14Z C13Z C18Z 113.9(2) . . ?
C14Z C13Z B1Z 122.7(2) . . ?
C18Z C13Z B1Z 123.3(2) . . ?
C15Z C14Z C13Z 123.5(3) . . ?
C16Z C15Z C14Z 120.3(3) . . ?
C17Z C16Z C15Z 118.7(3) . . ?
C16Z C17Z C18Z 120.6(3) . . ?
C17Z C18Z C13Z 123.1(3) . . ?
C24Z C19Z C20Z 114.4(3) . . ?
C24Z C19Z B1Z 122.6(2) . . ?
C20Z C19Z B1Z 123.0(3) . . ?
C21Z C20Z C19Z 122.6(3) . . ?
C22Z C21Z C20Z 120.0(3) . . ?
C21Z C22Z C23Z 119.6(3) . . ?
C22Z C23Z C24Z 119.9(3) . . ?
C23Z C24Z C19Z 123.5(3) . . ?
C1Z B1Z C7Z 107.9(2) . . ?
C1Z B1Z C13Z 108.6(2) . . ?
C7Z B1Z C13Z 111.8(2) . . ?
C1Z B1Z C19Z 110.8(2) . . ?
C7Z B1Z C19Z 107.4(2) . . ?
C13Z B1Z C19Z 110.3(2) . . ?

loop_
_geom_bond_atom_site_label_1
_geom_bond_atom_site_label_2
_geom_bond_distance
_geom_bond_site_symmetry_2
_geom_bond_publ_flag
Fe1 O1 1.896(2) . ?
Fe1 O2 1.972(2) . ?
Fe1 N1 2.151(3) . ?
Fe1 N31 2.202(2) . ?
Fe1 N11 2.230(3) . ?
Fe1 N21 2.248(2) . ?
O1 C1 1.343(3) . ?
O2 C2 1.342(3) . ?
N1 C21 1.476(3) . ?
N1 C11 1.477(3) . ?
N1 C31 1.478(3) . ?
N11 C12 1.339(3) . ?
N11 C16 1.351(3) . ?
N21 C22 1.346(3) . ?
N21 C26 1.356(3) . ?
N31 C32 1.351(3) . ?
N31 C36 1.355(3) . ?
C1 C6 1.390(4) . ?
C1 C2 1.391(4) . ?
C2 C3 1.389(4) . ?
C3 C4 1.391(5) . ?
C4 C5 1.352(6) . ?
C5 C6 1.381(5) . ?
C11 C12 1.499(3) . ?
C12 C13 1.385(4) . ?
C13 C14 1.376(4) . ?
C14 C15 1.354(5) . ?
C15 C16 1.383(4) . ?
C16 C17 1.486(4) . ?
C21 C22 1.499(4) . ?
C22 C23 1.377(4) . ?
C23 C24 1.385(4) . ?
C24 C25 1.361(4) . ?
C25 C26 1.382(4) . ?
C26 C27 1.485(4) . ?
C31 C32 1.497(4) . ?
C32 C33 1.368(4) . ?
C33 C34 1.367(5) . ?
C34 C35 1.371(5) . ?
C35 C36 1.388(4) . ?
C36 C37 1.484(4) . ?
C1Z C6Z 1.391(4) . ?
C1Z C2Z 1.398(4) . ?
C1Z B1Z 1.635(4) . ?
C2Z C3Z 1.374(5) . ?
C3Z C4Z 1.368(5) . ?
C4Z C5Z 1.359(5) . ?
C5Z C6Z 1.384(4) . ?
C7Z C8Z 1.389(4) . ?
C7Z C12Z 1.393(4) . ?
C7Z B1Z 1.649(4) . ?
C8Z C9Z 1.380(4) . ?
C9Z C10Z 1.370(5) . ?
C10Z C11Z 1.364(5) . ?
C11Z C12Z 1.384(4) . ?
C13Z C14Z 1.395(3) . ?
C13Z C18Z 1.403(4) . ?
C13Z B1Z 1.652(4) . ?
C14Z C15Z 1.381(4) . ?
C15Z C16Z 1.376(4) . ?
C16Z C17Z 1.364(5) . ?
C17Z C18Z 1.384(4) . ?
C19Z C24Z 1.388(4) . ?
C19Z C20Z 1.401(4) . ?
C19Z B1Z 1.655(4) . ?
C20Z C21Z 1.396(4) . ?
C21Z C22Z 1.359(5) . ?
C22Z C23Z 1.366(5) . ?
C23Z C24Z 1.384(4) . ?

loop_
_geom_torsion_atom_site_label_1
_geom_torsion_atom_site_label_2
_geom_torsion_atom_site_label_3
_geom_torsion_atom_site_label_4
_geom_torsion
_geom_torsion_site_symmetry_1
_geom_torsion_site_symmetry_2
_geom_torsion_site_symmetry_3
_geom_torsion_site_symmetry_4
_geom_torsion_publ_flag
O2 Fe1 O1 C1 -6.0(2) . . . . ?
N1 Fe1 O1 C1 20.8(6) . . . . ?
N31 Fe1 O1 C1 177.1(2) . . . . ?
N11 Fe1 O1 C1 83.3(2) . . . . ?
N21 Fe1 O1 C1 -96.7(2) . . . . ?
O1 Fe1 O2 C2 5.6(2) . . . . ?
N1 Fe1 O2 C2 -170.2(2) . . . . ?
N31 Fe1 O2 C2 170.4(3) . . . . ?
N11 Fe1 O2 C2 -94.6(2) . . . . ?
N21 Fe1 O2 C2 112.4(2) . . . . ?
O1 Fe1 N1 C21 -90.7(5) . . . . ?
O2 Fe1 N1 C21 -64.1(2) . . . . ?
N31 Fe1 N1 C21 112.2(2) . . . . ?
N11 Fe1 N1 C21 -155.0(2) . . . . ?
N21 Fe1 N1 C21 29.0(2) . . . . ?
O1 Fe1 N1 C11 28.2(6) . . . . ?
O2 Fe1 N1 C11 54.8(2) . . . . ?
N31 Fe1 N1 C11 -129.0(2) . . . . ?
N11 Fe1 N1 C11 -36.1(2) . . . . ?
N21 Fe1 N1 C11 147.9(2) . . . . ?
O1 Fe1 N1 C31 147.6(5) . . . . ?
O2 Fe1 N1 C31 174.2(2) . . . . ?
N31 Fe1 N1 C31 -9.58(15) . . . . ?
N11 Fe1 N1 C31 83.3(2) . . . . ?
N21 Fe1 N1 C31 -92.7(2) . . . . ?
O1 Fe1 N11 C12 -149.4(2) . . . . ?
O2 Fe1 N11 C12 -66.1(2) . . . . ?
N1 Fe1 N11 C12 22.1(2) . . . . ?
N31 Fe1 N11 C12 102.8(2) . . . . ?
N21 Fe1 N11 C12 30.7(3) . . . . ?
O1 Fe1 N11 C16 25.1(2) . . . . ?
O2 Fe1 N11 C16 108.4(2) . . . . ?
N1 Fe1 N11 C16 -163.4(2) . . . . ?
N31 Fe1 N11 C16 -82.7(2) . . . . ?
N21 Fe1 N11 C16 -154.8(2) . . . . ?
O1 Fe1 N21 C22 163.0(2) . . . . ?
O2 Fe1 N21 C22 79.2(2) . . . . ?
N1 Fe1 N21 C22 -8.5(2) . . . . ?
N31 Fe1 N21 C22 -91.2(2) . . . . ?
N11 Fe1 N21 C22 -17.0(3) . . . . ?
O1 Fe1 N21 C26 -27.0(2) . . . . ?
O2 Fe1 N21 C26 -110.8(2) . . . . ?
N1 Fe1 N21 C26 161.4(2) . . . . ?
N31 Fe1 N21 C26 78.7(2) . . . . ?
N11 Fe1 N21 C26 152.9(2) . . . . ?
O1 Fe1 N31 C32 177.2(2) . . . . ?
O2 Fe1 N31 C32 13.1(5) . . . . ?
N1 Fe1 N31 C32 -6.6(2) . . . . ?
N11 Fe1 N31 C32 -81.9(2) . . . . ?
N21 Fe1 N31 C32 72.0(2) . . . . ?
O1 Fe1 N31 C36 13.7(2) . . . . ?
O2 Fe1 N31 C36 -150.4(4) . . . . ?
N1 Fe1 N31 C36 -170.1(2) . . . . ?
N11 Fe1 N31 C36 114.6(2) . . . . ?
N21 Fe1 N31 C36 -91.4(2) . . . . ?
Fe1 O1 C1 C6 -175.2(2) . . . . ?
Fe1 O1 C1 C2 5.3(3) . . . . ?
Fe1 O2 C2 C3 176.4(2) . . . . ?
Fe1 O2 C2 C1 -4.3(3) . . . . ?
O1 C1 C2 O2 -0.5(4) . . . . ?
C6 C1 C2 O2 -180.0(3) . . . . ?
O1 C1 C2 C3 178.8(2) . . . . ?
C6 C1 C2 C3 -0.6(4) . . . . ?
O2 C2 C3 C4 -179.7(3) . . . . ?
C1 C2 C3 C4 1.0(4) . . . . ?
C2 C3 C4 C5 -0.9(5) . . . . ?
C3 C4 C5 C6 0.5(6) . . . . ?
C4 C5 C6 C1 -0.1(6) . . . . ?
O1 C1 C6 C5 -179.3(3) . . . . ?
C2 C1 C6 C5 0.2(5) . . . . ?
C21 N1 C11 C12 162.4(2) . . . . ?
C31 N1 C11 C12 -72.5(3) . . . . ?
Fe1 N1 C11 C12 46.2(2) . . . . ?
C16 N11 C12 C13 0.2(4) . . . . ?
Fe1 N11 C12 C13 175.4(2) . . . . ?
C16 N11 C12 C11 -177.8(2) . . . . ?
Fe1 N11 C12 C11 -2.6(3) . . . . ?
N1 C11 C12 N11 -29.2(3) . . . . ?
N1 C11 C12 C13 152.8(2) . . . . ?
N11 C12 C13 C14 -3.0(4) . . . . ?
C11 C12 C13 C14 174.8(3) . . . . ?
C12 C13 C14 C15 2.9(5) . . . . ?
C13 C14 C15 C16 0.0(5) . . . . ?
C12 N11 C16 C15 2.8(4) . . . . ?
Fe1 N11 C16 C15 -171.4(2) . . . . ?
C12 N11 C16 C17 -174.6(3) . . . . ?
Fe1 N11 C16 C17 11.1(4) . . . . ?
C14 C15 C16 N11 -2.9(5) . . . . ?
C14 C15 C16 C17 174.4(3) . . . . ?
C11 N1 C21 C22 -162.2(2) . . . . ?
C31 N1 C21 C22 73.8(3) . . . . ?
Fe1 N1 C21 C22 -45.9(2) . . . . ?
C26 N21 C22 C23 -3.5(4) . . . . ?
Fe1 N21 C22 C23 167.7(2) . . . . ?
C26 N21 C22 C21 174.1(2) . . . . ?
Fe1 N21 C22 C21 -14.7(3) . . . . ?
N1 C21 C22 N21 41.5(3) . . . . ?
N1 C21 C22 C23 -140.8(3) . . . . ?
N21 C22 C23 C24 1.9(4) . . . . ?
C21 C22 C23 C24 -175.6(3) . . . . ?
C22 C23 C24 C25 1.2(5) . . . . ?
C23 C24 C25 C26 -2.6(5) . . . . ?
C22 N21 C26 C25 2.1(4) . . . . ?
Fe1 N21 C26 C25 -167.3(2) . . . . ?
C22 N21 C26 C27 -177.6(2) . . . . ?
Fe1 N21 C26 C27 13.0(3) . . . . ?
C24 C25 C26 N21 0.9(4) . . . . ?
C24 C25 C26 C27 -179.4(3) . . . . ?
C21 N1 C31 C32 -94.6(3) . . . . ?
C11 N1 C31 C32 141.0(2) . . . . ?
Fe1 N1 C31 C32 23.8(2) . . . . ?
C36 N31 C32 C33 3.0(4) . . . . ?
Fe1 N31 C32 C33 -162.4(2) . . . . ?
C36 N31 C32 C31 -172.1(2) . . . . ?
Fe1 N31 C32 C31 22.5(3) . . . . ?
N1 C31 C32 N31 -32.6(3) . . . . ?
N1 C31 C32 C33 152.2(2) . . . . ?
N31 C32 C33 C34 -1.7(4) . . . . ?
C31 C32 C33 C34 173.3(3) . . . . ?
C32 C33 C34 C35 -0.6(5) . . . . ?
C33 C34 C35 C36 1.5(5) . . . . ?
C32 N31 C36 C35 -2.0(4) . . . . ?
Fe1 N31 C36 C35 160.2(2) . . . . ?
C32 N31 C36 C37 176.7(2) . . . . ?
Fe1 N31 C36 C37 -21.1(4) . . . . ?
C34 C35 C36 N31 -0.2(4) . . . . ?
C34 C35 C36 C37 -178.9(3) . . . . ?
C6Z C1Z C2Z C3Z -0.6(4) . . . . ?
B1Z C1Z C2Z C3Z 171.3(3) . . . . ?
C1Z C2Z C3Z C4Z 0.3(5) . . . . ?
C2Z C3Z C4Z C5Z 0.3(6) . . . . ?
C3Z C4Z C5Z C6Z -0.5(5) . . . . ?
C4Z C5Z C6Z C1Z 0.1(5) . . . . ?
C2Z C1Z C6Z C5Z 0.4(4) . . . . ?
B1Z C1Z C6Z C5Z -171.6(2) . . . . ?
C12Z C7Z C8Z C9Z 0.4(4) . . . . ?
B1Z C7Z C8Z C9Z 176.3(3) . . . . ?
C7Z C8Z C9Z C10Z 0.4(5) . . . . ?
C8Z C9Z C10Z C11Z -0.8(5) . . . . ?
C9Z C10Z C11Z C12Z 0.4(5) . . . . ?
C10Z C11Z C12Z C7Z 0.5(5) . . . . ?
C8Z C7Z C12Z C11Z -0.8(4) . . . . ?
B1Z C7Z C12Z C11Z -176.6(3) . . . . ?
C18Z C13Z C14Z C15Z 1.6(4) . . . . ?
B1Z C13Z C14Z C15Z 179.3(2) . . . . ?
C13Z C14Z C15Z C16Z -0.1(4) . . . . ?
C14Z C15Z C16Z C17Z -1.5(5) . . . . ?
C15Z C16Z C17Z C18Z 1.6(5) . . . . ?
C16Z C17Z C18Z C13Z 0.0(5) . . . . ?
C14Z C13Z C18Z C17Z -1.5(4) . . . . ?
B1Z C13Z C18Z C17Z -179.2(3) . . . . ?
C24Z C19Z C20Z C21Z 0.0(4) . . . . ?
B1Z C19Z C20Z C21Z -179.0(2) . . . . ?
C19Z C20Z C21Z C22Z 0.8(5) . . . . ?
C20Z C21Z C22Z C23Z -1.0(5) . . . . ?
C21Z C22Z C23Z C24Z 0.3(5) . . . . ?
C22Z C23Z C24Z C19Z 0.6(5) . . . . ?
C20Z C19Z C24Z C23Z -0.7(4) . . . . ?
B1Z C19Z C24Z C23Z 178.3(3) . . . . ?
C6Z C1Z B1Z C7Z 85.3(3) . . . . ?
C2Z C1Z B1Z C7Z -86.0(3) . . . . ?
C6Z C1Z B1Z C13Z -36.0(3) . . . . ?
C2Z C1Z B1Z C13Z 152.6(2) . . . . ?
C6Z C1Z B1Z C19Z -157.3(2) . . . . ?
C2Z C1Z B1Z C19Z 31.3(3) . . . . ?
C8Z C7Z B1Z C1Z 25.7(3) . . . . ?
C12Z C7Z B1Z C1Z -158.8(2) . . . . ?
C8Z C7Z B1Z C13Z 145.1(2) . . . . ?
C12Z C7Z B1Z C13Z -39.4(3) . . . . ?
C8Z C7Z B1Z C19Z -93.8(3) . . . . ?
C12Z C7Z B1Z C19Z 81.7(3) . . . . ?
C14Z C13Z B1Z C1Z -82.8(3) . . . . ?
C18Z C13Z B1Z C1Z 94.7(3) . . . . ?
C14Z C13Z B1Z C7Z 158.3(2) . . . . ?
C18Z C13Z B1Z C7Z -24.2(3) . . . . ?
C14Z C13Z B1Z C19Z 38.8(3) . . . . ?
C18Z C13Z B1Z C19Z -143.7(3) . . . . ?
C24Z C19Z B1Z C1Z -136.2(3) . . . . ?
C20Z C19Z B1Z C1Z 42.7(3) . . . . ?
C24Z C19Z B1Z C7Z -18.6(3) . . . . ?
C20Z C19Z B1Z C7Z 160.3(2) . . . . ?
C24Z C19Z B1Z C13Z 103.5(3) . . . . ?
C20Z C19Z B1Z C13Z -77.6(3) . . . . ?
